data_7044173
loop_
_publ_author_name
'He, Yan-ping'
'Yuan, Lv-Bing'
'Zhang, Jian'

_publ_section_title
;
 Polycatenation tuned microporosity of two
 metal--tris(4'-carboxybiphenyl)amine frameworks with multilayer
 structures
;
_journal_name_full 'Dalton Trans.'
_journal_paper_doi 10.1039/C7DT02976D
_journal_year 2017
_chemical_formula_sum 'C168 H120 K2 N8 O24 Zn4'
_chemical_formula_weight 2974.39
_chemical_name_systematic
;
 ?
;
_space_group_crystal_system triclinic
_space_group_IT_number 2
_space_group_name_Hall '-P 1'
_space_group_name_H-M_alt 'P -1'
_symmetry_space_group_name_Hall '-P 1'
_symmetry_space_group_name_H-M 'P -1'
_atom_sites_solution_hydrogens geom
_atom_sites_solution_primary direct
_atom_sites_solution_secondary difmap
_audit_creation_method SHELXL-2014
_audit_update_record
;
2017-09-07 deposited with the CCDC.
2017-09-11 downloaded from the CCDC.
;
_cell_angle_alpha 86.156(2)
_cell_angle_beta 85.309(2)
_cell_angle_gamma 61.408(3)
_cell_formula_units_Z 2
_cell_length_a 21.1565(7)
_cell_length_b 21.6297(6)
_cell_length_c 34.3390(8)
_cell_measurement_reflns_used 20849
_cell_measurement_temperature 100
_cell_measurement_theta_max 51.5350
_cell_measurement_theta_min 3.8470
_cell_volume 13744.3(8)
_computing_cell_refinement 'CrysAlisPro 1.171.38.43f (Rigaku OD, 2015)'
_computing_data_collection 'CrysAlisPro 1.171.38.43f (Rigaku OD, 2015)'
_computing_data_reduction 'CrysAlisPro 1.171.38.43f (Rigaku OD, 2015)'
_computing_molecular_graphics 'Bruker SHELXTL'
_computing_publication_material 'Bruker SHELXTL'
_computing_structure_refinement 'SHELXL-2014 (Sheldrick, 2014)'
_computing_structure_solution 'SHELXL-2014 (Sheldrick, 2014)'
_diffrn_ambient_temperature 100
_diffrn_measured_fraction_theta_full 0.596
_diffrn_measured_fraction_theta_max 0.980
_diffrn_measurement_device_type 'SuperNova, Dual, Cu at zero, Atlas'
_diffrn_measurement_method none
_diffrn_radiation_type CuK\a
_diffrn_radiation_wavelength 1.54178
_diffrn_reflns_av_R_equivalents 0.0464
_diffrn_reflns_av_unetI/netI 0.0775
_diffrn_reflns_Laue_measured_fraction_full 0.596
_diffrn_reflns_Laue_measured_fraction_max 0.980
_diffrn_reflns_limit_h_max 21
_diffrn_reflns_limit_h_min -21
_diffrn_reflns_limit_k_max 21
_diffrn_reflns_limit_k_min -21
_diffrn_reflns_limit_l_max 34
_diffrn_reflns_limit_l_min -18
_diffrn_reflns_number 66424
_diffrn_reflns_point_group_measured_fraction_full 0.596
_diffrn_reflns_point_group_measured_fraction_max 0.980
_diffrn_reflns_theta_full 67.679
_diffrn_reflns_theta_max 51.641
_diffrn_reflns_theta_min 3.414
_diffrn_source 'fine-focus sealed tube'
_diffrn_standards_interval_count none
_diffrn_standards_interval_time none
_diffrn_standards_number none
_exptl_absorpt_coefficient_mu 0.987
_exptl_absorpt_correction_T_max 1.00000
_exptl_absorpt_correction_T_min 0.36728
_exptl_absorpt_correction_type multi-scan
_exptl_absorpt_process_details none
_exptl_crystal_colour yellow
_exptl_crystal_density_diffrn 0.719
_exptl_crystal_density_method 'not measured'
_exptl_crystal_description block
_exptl_crystal_F_000 3068
_exptl_crystal_size_max 0.40
_exptl_crystal_size_mid 0.25
_exptl_crystal_size_min 0.15
_platon_squeeze_details
;
;
_refine_diff_density_max 0.734
_refine_diff_density_min -0.335
_refine_diff_density_rms 0.067
_refine_ls_extinction_method none
_refine_ls_goodness_of_fit_ref 0.977
_refine_ls_hydrogen_treatment constr
_refine_ls_matrix_type full
_refine_ls_number_parameters 1855
_refine_ls_number_reflns 29657
_refine_ls_number_restraints 0
_refine_ls_restrained_S_all 0.977
_refine_ls_R_factor_all 0.1147
_refine_ls_R_factor_gt 0.0766
_refine_ls_shift/su_max 0.001
_refine_ls_shift/su_mean 0.000
_refine_ls_structure_factor_coef Fsqd
_refine_ls_weighting_details 'w=1/[\s^2^(Fo^2^)+(0.1344P)^2^] where P=(Fo^2^+2Fc^2^)/3'
_refine_ls_weighting_scheme calc
_refine_ls_wR_factor_gt 0.2095
_refine_ls_wR_factor_ref 0.2286
_reflns_Friedel_coverage 0.000
_reflns_number_gt 16461
_reflns_number_total 29657
_reflns_threshold_expression 'I > 2\s(I)'
_cod_data_source_file c7dt02976d2.cif
_cod_data_source_block FIR-38
_cod_database_code 7044173
_shelx_space_group_comment
;
The symmetry employed for this shelxl refinement is uniquely defined
by the following loop, which should always be used as a source of
symmetry information in preference to the above space-group names.
They are only intended as comments.
;
_shelxl_version_number 2014-3

loop_
_space_group_symop_operation_xyz
'x, y, z'
'-x, -y, -z'

loop_
_atom_site_label
_atom_site_type_symbol
_atom_site_fract_x
_atom_site_fract_y
_atom_site_fract_z
_atom_site_U_iso_or_equiv
_atom_site_adp_type
_atom_site_occupancy
_atom_site_site_symmetry_order
_atom_site_calc_flag
_atom_site_refinement_flags_posn
_atom_site_refinement_flags_adp
Zn1 Zn 0.90305(4) 0.39274(4) 0.16068(2) 0.0645(2) Uani 1 1 d . .
Zn2 Zn 0.89706(4) 0.22342(4) 0.33959(2) 0.0683(3) Uani 1 1 d . .
Zn3 Zn 0.86979(4) 0.14976(4) 0.53368(2) 0.0701(3) Uani 1 1 d . .
Zn4 Zn 0.91411(4) 0.44261(4) -0.03586(2) 0.0795(3) Uani 1 1 d . .
K1 K 0.93165(7) 0.35641(6) 0.26560(4) 0.0716(4) Uani 1 1 d . .
K2 K 0.96893(8) 0.16763(8) 0.22110(5) 0.0958(5) Uani 1 1 d . .
O1 O -0.0024(2) 1.3424(2) 0.18137(13) 0.0799(12) Uani 1 1 d . .
O2 O 0.82894(19) 1.3641(2) 0.16264(13) 0.0727(11) Uani 1 1 d . .
O3 O 0.8675(2) 0.49205(19) 0.16959(13) 0.0733(12) Uani 1 1 d . .
O4 O 0.8659(2) 0.32339(18) 0.33268(12) 0.0777(12) Uani 1 1 d . .
O5 O 0.0013(2) 1.1775(2) 0.33866(14) 0.0799(12) Uani 1 1 d . .
O6 O 0.8516(2) 1.1803(2) 0.31355(13) 0.0868(13) Uani 1 1 d . .
O7 O -0.0294(2) 0.1169(2) 0.53764(13) 0.0719(12) Uani 1 1 d . .
O8 O 0.81527(19) 0.09993(19) 0.54423(11) 0.0739(11) Uani 1 1 d . .
O9 O 0.8066(2) -0.75144(19) 0.54415(14) 0.0793(12) Uani 1 1 d . .
O10 O 1.0138(2) 0.4026(2) -0.05413(12) 0.0815(12) Uani 1 1 d . .
O11 O 1.8712(3) -0.4578(3) -0.03352(18) 0.1144(19) Uani 1 1 d . .
O12 O 0.8473(3) 0.4082(3) -0.04157(18) 0.1101(17) Uani 1 1 d . .
O13 O 1.8924(3) -0.4534(3) -0.0933(2) 0.1290(19) Uani 1 1 d . .
O14 O 0.7921(4) -0.7613(3) 0.60730(17) 0.147(3) Uani 1 1 d . .
O15 O 0.8637(2) 1.3152(2) 0.22127(13) 0.0736(11) Uani 1 1 d . .
O16 O 1.8488(6) 0.4198(6) -0.1043(2) 0.258(6) Uani 1 1 d . .
O17 O -0.0378(2) 0.1055(3) 0.60209(15) 0.1076(17) Uani 1 1 d . .
O18 O 0.0030(2) 1.2438(2) 0.16268(13) 0.0853(13) Uani 1 1 d . .
O19 O 0.7586(3) 0.3311(2) 0.34687(18) 0.127(2) Uani 1 1 d . .
O20 O 0.9082(2) 0.0028(2) 0.56652(16) 0.1125(17) Uani 1 1 d . .
O21 O 0.9397(3) 1.0960(3) 0.28070(17) 0.1153(17) Uani 1 1 d . .
O22 O 0.0116(2) 1.2153(2) 0.27762(13) 0.0734(11) Uani 1 1 d . .
O23 O 1.0171(3) 0.2982(3) -0.05412(18) 0.135(2) Uani 1 1 d . .
O24 O 0.8562(3) 0.4868(2) 0.23398(14) 0.1067(17) Uani 1 1 d . .
N1 N 1.5829(3) 0.1043(3) -0.07145(17) 0.0960(17) Uani 1 1 d . .
N2 N 0.5350(2) -0.1988(2) 0.57642(16) 0.0827(16) Uani 1 1 d . .
N3 N 0.5729(2) 0.8854(2) 0.31992(14) 0.0718(14) Uani 1 1 d . .
N4 N 0.5677(2) 1.0455(2) 0.18170(14) 0.0657(13) Uani 1 1 d . .
N5 N 0.9131(2) 0.4055(2) 0.09969(13) 0.0621(12) Uani 1 1 d . .
N6 N 0.9166(2) 0.4244(2) 0.02488(13) 0.0649(13) Uani 1 1 d . .
N7 N 0.8862(2) 0.1959(2) 0.39810(13) 0.0559(12) Uani 1 1 d . .
N8 N 0.8767(2) 0.1681(2) 0.47285(13) 0.0592(12) Uani 1 1 d . .
C1 C 1.7883(5) 0.3604(5) -0.0730(3) 0.123(3) Uani 1 1 d . .
C2 C 1.7650(6) 0.3524(5) -0.1073(3) 0.155(4) Uani 1 1 d . .
H2A H 1.7729 0.3737 -0.1302 0.186 Uiso 1 1 calc R U
C3 C 1.7288(6) 0.3118(6) -0.1084(3) 0.157(4) Uani 1 1 d . .
H3A H 1.7129 0.3064 -0.1317 0.188 Uiso 1 1 calc R U
C4 C 0.8005(3) 0.0005(3) 0.55796(16) 0.0613(15) Uani 1 1 d . .
C5 C 0.3092(3) -0.0737(3) 0.57007(17) 0.0588(15) Uani 1 1 d . .
C6 C 0.6041(3) 0.8116(3) 0.32283(18) 0.0680(17) Uani 1 1 d . .
C7 C 0.0793(3) 0.0553(3) 0.5706(2) 0.0640(16) Uani 1 1 d . .
C8 C 0.1183(3) 1.1400(3) 0.3092(2) 0.0718(17) Uani 1 1 d . .
C9 C 0.7138(3) -0.0682(3) 0.56375(15) 0.0598(15) Uani 1 1 d . .
C10 C 0.6901(3) 0.8234(3) 0.19265(18) 0.0664(16) Uani 1 1 d . .
C11 C 0.7192(3) 0.8649(3) 0.17435(16) 0.0625(15) Uani 1 1 d . .
H11A H 0.7668 0.8431 0.1643 0.075 Uiso 1 1 calc R U
C12 C 0.7628(3) 0.4397(3) 0.33655(18) 0.0757(18) Uani 1 1 d . .
C13 C 0.7474(3) 1.0199(3) 0.30296(16) 0.0595(15) Uani 1 1 d . .
C14 C 0.7333(3) 0.7459(3) 0.19771(18) 0.0597(15) Uani 1 1 d . .
C15 C 0.6793(3) 0.9366(3) 0.17102(16) 0.0656(16) Uani 1 1 d . .
H15A H 0.6998 0.9626 0.1583 0.079 Uiso 1 1 calc R U
C16 C 0.6827(3) 0.0056(3) 0.56281(16) 0.0666(16) Uani 1 1 d . .
H16A H 0.6327 0.0326 0.5643 0.080 Uiso 1 1 calc R U
C17 C 0.7278(3) 0.7100(3) 0.23097(19) 0.0745(18) Uani 1 1 d . .
H17A H 0.6986 0.7346 0.2523 0.089 Uiso 1 1 calc R U
C18 C 0.4967(3) 0.9291(3) 0.31920(18) 0.0661(16) Uani 1 1 d . .
C19 C 0.3391(3) -0.1373(3) 0.59356(18) 0.0721(17) Uani 1 1 d . .
H19A H 0.3088 -0.1513 0.6082 0.087 Uiso 1 1 calc R U
C20 C 0.6993(3) 0.5861(3) 0.33200(17) 0.0699(17) Uani 1 1 d . .
C21 C 0.7251(3) 0.0393(3) 0.55977(16) 0.0708(17) Uani 1 1 d . .
H21A H 0.7030 0.0883 0.5589 0.085 Uiso 1 1 calc R U
C22 C 0.7812(3) 1.2919(3) 0.1897(2) 0.0679(17) Uani 1 1 d . .
C23 C 0.6195(3) 0.8592(3) 0.20729(16) 0.0637(16) Uani 1 1 d . .
H23A H 0.5986 0.8333 0.2196 0.076 Uiso 1 1 calc R U
C24 C 0.4588(3) -0.1584(3) 0.5749(2) 0.0712(17) Uani 1 1 d . .
C25 C 0.6666(3) 0.6635(3) 0.32860(18) 0.0654(16) Uani 1 1 d . .
C26 C 0.6787(3) 0.8918(3) 0.29029(17) 0.0656(16) Uani 1 1 d . .
H26A H 0.6912 0.8526 0.2756 0.079 Uiso 1 1 calc R U
C27 C 0.1963(3) 0.0097(3) 0.53775(18) 0.0689(17) Uani 1 1 d . .
H27A H 0.2241 0.0106 0.5155 0.083 Uiso 1 1 calc R U
C28 C 0.7671(3) 0.6343(3) 0.2330(2) 0.0811(19) Uani 1 1 d . .
H28A H 0.7630 0.6101 0.2556 0.097 Uiso 1 1 calc R U
C29 C 0.2616(3) 1.1724(3) 0.18679(19) 0.0757(18) Uani 1 1 d . .
C30 C 0.6001(3) 1.0879(3) 0.18444(19) 0.0706(17) Uani 1 1 d . .
C31 C 0.4921(3) 1.0781(3) 0.18306(18) 0.0640(16) Uani 1 1 d . .
C32 C 0.6651(3) 1.1769(3) 0.18566(18) 0.0668(16) Uani 1 1 d . .
C33 C 0.8212(4) 0.9832(3) 0.29266(18) 0.0819(19) Uani 1 1 d . .
H33A H 0.8425 0.9355 0.2877 0.098 Uiso 1 1 calc R U
C34 C 0.7019(3) 1.2181(3) 0.1872(2) 0.0695(17) Uani 1 1 d . .
C35 C 0.1857(3) -0.0231(3) 0.60486(19) 0.0686(17) Uani 1 1 d . .
H35A H 0.2067 -0.0472 0.6277 0.082 Uiso 1 1 calc R U
C36 C 0.2234(3) 1.0586(3) 0.3448(2) 0.089(2) Uani 1 1 d . .
H36A H 0.2432 1.0325 0.3674 0.107 Uiso 1 1 calc R U
C37 C 0.7195(3) 1.0894(3) 0.31078(16) 0.0686(16) Uani 1 1 d . .
H37A H 0.6705 1.1149 0.3178 0.082 Uiso 1 1 calc R U
C38 C 0.6685(3) -0.1027(3) 0.56777(17) 0.0628(16) Uani 1 1 d . .
C39 C 0.6183(3) 0.9170(3) 0.31549(19) 0.0702(17) Uani 1 1 d . .
C40 C 0.7196(3) 0.9247(3) 0.28720(17) 0.0680(16) Uani 1 1 d . .
H40A H 0.7604 0.9065 0.2702 0.082 Uiso 1 1 calc R U
C41 C 0.7609(4) 1.1241(3) 0.30870(18) 0.0798(19) Uani 1 1 d . .
H41A H 0.7397 1.1713 0.3148 0.096 Uiso 1 1 calc R U
C42 C 0.6045(3) 0.7029(3) 0.30891(17) 0.0692(17) Uani 1 1 d . .
H42A H 0.5828 0.6804 0.2976 0.083 Uiso 1 1 calc R U
C43 C 0.5692(3) -0.2753(3) 0.5780(2) 0.080(2) Uani 1 1 d . .
C44 C 0.6031(3) -0.0745(3) 0.58979(18) 0.0707(17) Uani 1 1 d . .
H44A H 0.5878 -0.0328 0.6027 0.085 Uiso 1 1 calc R U
C45 C 0.3772(3) 0.9490(3) 0.33709(18) 0.0718(17) Uani 1 1 d . .
H45A H 0.3469 0.9343 0.3510 0.086 Uiso 1 1 calc R U
C46 C 0.8105(3) 0.5977(3) 0.20174(19) 0.0718(18) Uani 1 1 d . .
C47 C 0.5792(3) -0.1679(3) 0.57290(19) 0.0737(18) Uani 1 1 d . .
C48 C 0.4494(3) 0.9095(3) 0.33795(17) 0.0699(17) Uani 1 1 d . .
H48A H 0.4679 0.8668 0.3520 0.084 Uiso 1 1 calc R U
C49 C 0.7964(4) 0.3580(3) 0.3400(2) 0.085(2) Uani 1 1 d . .
C50 C 0.6594(3) 0.5516(3) 0.3326(2) 0.093(2) Uani 1 1 d . .
H50A H 0.6096 0.5780 0.3313 0.112 Uiso 1 1 calc R U
C51 C 0.3829(3) 1.0895(3) 0.16094(18) 0.0756(18) Uani 1 1 d . .
H51A H 0.3610 1.0736 0.1447 0.091 Uiso 1 1 calc R U
C52 C 0.3404(3) 1.1401(3) 0.18511(19) 0.0755(18) Uani 1 1 d . .
C53 C 0.2681(3) 1.0578(3) 0.3120(2) 0.0693(17) Uani 1 1 d . .
C54 C 0.7884(3) -0.1064(3) 0.56126(16) 0.0656(16) Uani 1 1 d . .
H54A H 0.8107 -0.1553 0.5615 0.079 Uiso 1 1 calc R U
C55 C 0.1111(3) 0.0188(3) 0.60503(19) 0.0725(17) Uani 1 1 d . .
H55A H 0.0827 0.0226 0.6278 0.087 Uiso 1 1 calc R U
C56 C 0.9602(3) 0.4358(3) 0.08778(19) 0.0801(19) Uani 1 1 d . .
H56A H 1.0078 0.4058 0.0972 0.096 Uiso 1 1 calc R U
H56B H 0.9412 0.4817 0.0990 0.096 Uiso 1 1 calc R U
C57 C 0.6089(3) 0.9709(3) 0.18638(18) 0.0657(16) Uani 1 1 d . .
C58 C 0.5745(3) 0.7744(3) 0.30590(17) 0.0711(17) Uani 1 1 d . .
H58A H 0.5330 0.7995 0.2922 0.085 Uiso 1 1 calc R U
C59 C 0.2301(3) -0.0297(3) 0.57060(19) 0.0619(15) Uani 1 1 d . .
C60 C 1.2371(4) 0.3093(4) -0.06859(19) 0.094(2) Uani 1 1 d . .
H60A H 1.2594 0.3374 -0.0695 0.112 Uiso 1 1 calc R U
C61 C 1.2782(4) 0.2374(3) -0.07169(19) 0.0785(18) Uani 1 1 d . .
C62 C 0.3479(3) 1.0131(3) 0.31484(19) 0.0720(17) Uani 1 1 d . .
C63 C 0.4574(3) 1.0584(3) 0.15801(19) 0.0791(18) Uani 1 1 d . .
H63A H 0.4838 1.0247 0.1394 0.095 Uiso 1 1 calc R U
C64 C 0.9287(3) 0.1044(3) 0.45253(17) 0.0732(18) Uani 1 1 d . .
H64A H 0.9111 0.0702 0.4545 0.088 Uiso 1 1 calc R U
H64B H 0.9743 0.0837 0.4649 0.088 Uiso 1 1 calc R U
C65 C 0.8981(3) 0.2435(3) 0.4231(2) 0.080(2) Uani 1 1 d . .
H65A H 0.9432 0.2428 0.4145 0.096 Uiso 1 1 calc R U
H65B H 0.8597 0.2913 0.4198 0.096 Uiso 1 1 calc R U
C66 C 0.7046(3) 0.9848(3) 0.30807(17) 0.0632(16) Uani 1 1 d . .
C67 C 0.8052(3) 0.4713(3) 0.33585(17) 0.0719(17) Uani 1 1 d . .
H67A H 0.8550 0.4441 0.3365 0.086 Uiso 1 1 calc R U
C68 C 0.3561(3) -0.0567(3) 0.55036(18) 0.0710(17) Uani 1 1 d . .
H68A H 0.3386 -0.0153 0.5351 0.085 Uiso 1 1 calc R U
C69 C 1.7053(4) -0.1184(3) -0.0614(2) 0.083(2) Uani 1 1 d . .
C70 C 0.5621(3) -0.1065(3) 0.59262(19) 0.0798(19) Uani 1 1 d . .
H70A H 0.5199 -0.0869 0.6086 0.096 Uiso 1 1 calc R U
C71 C 0.6541(3) 1.0734(3) 0.20955(18) 0.0756(18) Uani 1 1 d . .
H71A H 0.6688 1.0343 0.2265 0.091 Uiso 1 1 calc R U
C72 C 0.6864(3) 1.1155(3) 0.20991(19) 0.0775(19) Uani 1 1 d . .
H72A H 0.7234 1.1032 0.2266 0.093 Uiso 1 1 calc R U
C73 C 0.6967(3) 0.6983(3) 0.34567(18) 0.0763(18) Uani 1 1 d . .
H73A H 0.7382 0.6726 0.3594 0.092 Uiso 1 1 calc R U
C74 C 0.7436(3) -0.6474(3) 0.5788(2) 0.081(2) Uani 1 1 d . .
C75 C 1.1290(4) 0.3025(3) -0.06389(18) 0.0761(18) Uani 1 1 d . .
C76 C 0.8481(3) 0.5187(3) 0.2026(2) 0.0697(18) Uani 1 1 d . .
C77 C 0.2186(3) 1.2433(3) 0.19692(19) 0.085(2) Uani 1 1 d . .
H77A H 0.2403 1.2684 0.2050 0.103 Uiso 1 1 calc R U
C78 C 0.8169(3) 0.6343(3) 0.1689(2) 0.083(2) Uani 1 1 d . .
H78A H 0.8465 0.6097 0.1477 0.100 Uiso 1 1 calc R U
C79 C 0.1222(3) 0.0474(3) 0.5376(2) 0.0734(17) Uani 1 1 d . .
H79A H 0.1010 0.0681 0.5143 0.088 Uiso 1 1 calc R U
C80 C 1.7451(4) -0.1954(4) -0.0600(2) 0.089(2) Uani 1 1 d . .
C81 C 0.1474(3) 1.1003(3) 0.3428(2) 0.0781(19) Uani 1 1 d . .
H81A H 0.1170 1.1008 0.3641 0.094 Uiso 1 1 calc R U
C82 C 0.8351(4) 1.0870(4) 0.29730(18) 0.0753(18) Uani 1 1 d . .
C83 C 0.5785(3) 0.9312(3) 0.20464(17) 0.0711(17) Uani 1 1 d . .
H83A H 0.5311 0.9531 0.2149 0.085 Uiso 1 1 calc R U
C84 C 0.9654(3) 0.4430(3) 0.04172(19) 0.0824(19) Uani 1 1 d . .
H84A H 0.9534 0.4912 0.0339 0.099 Uiso 1 1 calc R U
H84B H 1.0143 0.4124 0.0320 0.099 Uiso 1 1 calc R U
C85 C 0.5781(3) 1.1504(3) 0.15899(19) 0.0819(19) Uani 1 1 d . .
H85A H 0.5419 1.1624 0.1418 0.098 Uiso 1 1 calc R U
C86 C 0.4686(3) 0.9921(3) 0.29728(18) 0.0757(18) Uani 1 1 d . .
H86A H 0.4998 1.0064 0.2840 0.091 Uiso 1 1 calc R U
C87 C 0.4298(3) -0.0987(3) 0.55193(18) 0.0778(18) Uani 1 1 d . .
H87A H 0.4604 -0.0857 0.5369 0.093 Uiso 1 1 calc R U
C88 C 1.6249(4) 0.0302(4) -0.0685(2) 0.086(2) Uani 1 1 d . .
C89 C 0.8634(3) 1.0172(3) 0.28970(18) 0.0782(18) Uani 1 1 d . .
H89A H 0.9121 0.9916 0.2823 0.094 Uiso 1 1 calc R U
C90 C 0.9002(3) 0.2218(3) 0.46555(18) 0.0731(17) Uani 1 1 d . .
H90A H 0.9489 0.2033 0.4738 0.088 Uiso 1 1 calc R U
H90B H 0.8690 0.2627 0.4809 0.088 Uiso 1 1 calc R U
C91 C 0.6664(3) 0.7711(3) 0.34279(17) 0.0721(17) Uani 1 1 d . .
H91A H 0.6880 0.7933 0.3544 0.087 Uiso 1 1 calc R U
C92 C 0.8046(3) 0.1942(3) 0.4557(2) 0.0821(19) Uani 1 1 d . .
H92A H 0.7697 0.2383 0.4673 0.099 Uiso 1 1 calc R U
H92B H 0.7873 0.1601 0.4612 0.099 Uiso 1 1 calc R U
C93 C 0.7744(3) 0.5430(3) 0.33422(16) 0.0699(17) Uani 1 1 d . .
H93A H 0.8036 0.5641 0.3346 0.084 Uiso 1 1 calc R U
C94 C 0.8463(3) 0.0346(3) 0.55529(19) 0.0732(18) Uani 1 1 d . .
C95 C 0.1651(3) 1.1373(3) 0.27832(19) 0.0786(18) Uani 1 1 d . .
H95A H 0.1460 1.1641 0.2558 0.094 Uiso 1 1 calc R U
C96 C 0.4137(3) -0.1784(3) 0.59448(18) 0.0658(16) Uani 1 1 d . .
H96A H 0.4327 -0.2206 0.6091 0.079 Uiso 1 1 calc R U
C97 C 0.8426(3) 0.4685(3) 0.0430(2) 0.084(2) Uani 1 1 d . .
H97A H 0.8088 0.4573 0.0318 0.101 Uiso 1 1 calc R U
H97B H 0.8278 0.5179 0.0374 0.101 Uiso 1 1 calc R U
C98 C 0.1437(3) 1.2765(3) 0.1950(2) 0.087(2) Uani 1 1 d . .
H98A H 0.1159 1.3235 0.2014 0.104 Uiso 1 1 calc R U
C99 C 0.6355(3) -0.4230(3) 0.5795(2) 0.0805(19) Uani 1 1 d . .
C100 C 0.7272(3) 1.2252(3) 0.2212(2) 0.0796(19) Uani 1 1 d . .
H10A H 0.7178 1.2052 0.2442 0.096 Uiso 1 1 calc R U
C101 C 1.1605(4) 0.3406(4) -0.06407(18) 0.0828(19) Uani 1 1 d . .
H10B H 1.1332 0.3890 -0.0612 0.099 Uiso 1 1 calc R U
C102 C 0.8300(3) -0.0728(3) 0.55851(17) 0.0698(17) Uani 1 1 d . .
H10C H 0.8799 -0.1001 0.5569 0.084 Uiso 1 1 calc R U
C103 C 0.0374(3) 1.1810(3) 0.3085(2) 0.0666(17) Uani 1 1 d . .
C104 C 0.3961(3) 1.0332(3) 0.29506(18) 0.0749(18) Uani 1 1 d . .
H10D H 0.3784 1.0750 0.2802 0.090 Uiso 1 1 calc R U
C105 C 0.5465(3) -0.3097(3) 0.5546(2) 0.110(3) Uani 1 1 d . .
H10E H 0.5084 -0.2837 0.5386 0.131 Uiso 1 1 calc R U
C106 C 1.5085(4) 0.1372(4) -0.0725(2) 0.087(2) Uani 1 1 d . .
C107 C 0.2275(3) 1.1345(3) 0.17857(18) 0.0785(18) Uani 1 1 d . .
H10F H 0.2543 1.0863 0.1749 0.094 Uiso 1 1 calc R U
C108 C 0.6875(3) -0.1648(3) 0.54853(19) 0.0832(19) Uani 1 1 d . .
H10G H 0.7302 -0.1846 0.5331 0.100 Uiso 1 1 calc R U
C109 C 1.2433(4) 0.1989(4) -0.07182(18) 0.0838(19) Uani 1 1 d . .
H10H H 1.2702 0.1505 -0.0749 0.101 Uiso 1 1 calc R U
C110 C 0.9401(3) 0.1220(3) 0.40883(19) 0.0761(18) Uani 1 1 d . .
H11B H 0.9884 0.1162 0.4040 0.091 Uiso 1 1 calc R U
H11C H 0.9353 0.0896 0.3926 0.091 Uiso 1 1 calc R U
C111 C 0.6116(3) 1.1925(3) 0.16040(18) 0.0797(19) Uani 1 1 d . .
H11D H 0.5974 1.2321 0.1438 0.096 Uiso 1 1 calc R U
C112 C 0.3768(4) 1.1612(3) 0.2099(2) 0.088(2) Uani 1 1 d . .
H11E H 0.3498 1.1966 0.2275 0.105 Uiso 1 1 calc R U
C113 C 0.6452(3) 1.0073(3) 0.33434(19) 0.0803(18) Uani 1 1 d . .
H11F H 0.6334 1.0461 0.3493 0.096 Uiso 1 1 calc R U
C114 C 1.4008(4) 0.1463(3) -0.0949(2) 0.0832(19) Uani 1 1 d . .
H11G H 1.3794 0.1291 -0.1106 0.100 Uiso 1 1 calc R U
C115 C 0.8137(3) 0.2053(4) 0.4103(2) 0.087(2) Uani 1 1 d . .
H11H H 0.8053 0.1720 0.3970 0.105 Uiso 1 1 calc R U
H11I H 0.7778 0.2524 0.4026 0.105 Uiso 1 1 calc R U
C116 C 1.3564(4) 0.2034(4) -0.0724(2) 0.085(2) Uani 1 1 d . .
C117 C 0.2383(3) 1.0974(3) 0.27903(19) 0.0789(19) Uani 1 1 d . .
H11J H 0.2677 1.0972 0.2573 0.095 Uiso 1 1 calc R U
C118 C 0.6704(3) -0.4988(3) 0.5793(2) 0.0780(19) Uani 1 1 d . .
C119 C 0.7671(3) 1.2622(3) 0.2224(2) 0.0810(19) Uani 1 1 d . .
H11K H 0.7836 1.2657 0.2460 0.097 Uiso 1 1 calc R U
C120 C -0.0036(3) 0.0959(3) 0.5691(3) 0.075(2) Uani 1 1 d . .
C121 C 0.7557(3) 1.2886(3) 0.1546(2) 0.0808(19) Uani 1 1 d . .
H12A H 0.7645 1.3103 0.1321 0.097 Uiso 1 1 calc R U
C122 C 1.6942(4) -0.0050(4) -0.08419(19) 0.087(2) Uani 1 1 d . .
H12B H 1.7149 0.0207 -0.0970 0.104 Uiso 1 1 calc R U
C123 C 0.7162(4) 1.2518(3) 0.15355(19) 0.0822(19) Uani 1 1 d . .
H12C H 0.6988 1.2497 0.1299 0.099 Uiso 1 1 calc R U
C124 C 0.9400(4) 0.3363(3) 0.08085(17) 0.089(2) Uani 1 1 d . .
H12D H 0.9098 0.3151 0.0897 0.106 Uiso 1 1 calc R U
H12E H 0.9889 0.3044 0.0878 0.106 Uiso 1 1 calc R U
C125 C 0.8787(4) 1.1214(4) 0.2975(2) 0.082(2) Uani 1 1 d . .
C126 C 0.7209(4) -0.6082(4) 0.5461(2) 0.098(2) Uani 1 1 d . .
H12F H 0.7306 -0.6308 0.5226 0.118 Uiso 1 1 calc R U
C127 C 0.7796(3) 0.7085(3) 0.16664(19) 0.0784(19) Uani 1 1 d . .
H12G H 0.7860 0.7325 0.1444 0.094 Uiso 1 1 calc R U
C128 C 1.6173(4) 0.1495(4) -0.0736(2) 0.091(2) Uani 1 1 d . .
C129 C 0.8303(3) 1.3259(3) 0.1917(2) 0.0695(18) Uani 1 1 d . .
C130 C 0.6212(4) -0.3137(3) 0.6031(2) 0.100(2) Uani 1 1 d . .
H13A H 0.6349 -0.2911 0.6201 0.120 Uiso 1 1 calc R U
C131 C 0.4499(3) 1.1311(3) 0.20872(18) 0.0704(17) Uani 1 1 d . .
H13B H 0.4718 1.1463 0.2254 0.085 Uiso 1 1 calc R U
C132 C 0.9377(4) 0.3492(3) 0.0368(2) 0.097(2) Uani 1 1 d . .
H13C H 0.9849 0.3188 0.0247 0.117 Uiso 1 1 calc R U
H13D H 0.9036 0.3368 0.0271 0.117 Uiso 1 1 calc R U
C133 C 0.6538(4) -0.3860(3) 0.6036(2) 0.096(2) Uani 1 1 d . .
H13E H 0.6898 -0.4112 0.6210 0.115 Uiso 1 1 calc R U
C134 C 0.6453(3) -0.1976(3) 0.55167(19) 0.0792(19) Uani 1 1 d . .
H13F H 0.6611 -0.2401 0.5395 0.095 Uiso 1 1 calc R U
C135 C 0.5799(4) -0.3816(4) 0.5549(2) 0.113(3) Uani 1 1 d . .
H13G H 0.5651 -0.4037 0.5382 0.135 Uiso 1 1 calc R U
C136 C 0.1113(3) 1.2387(3) 0.1836(2) 0.085(2) Uani 1 1 d . .
C137 C 0.6021(3) 0.9740(3) 0.3394(2) 0.088(2) Uani 1 1 d . .
H13H H 0.5637 0.9892 0.3580 0.106 Uiso 1 1 calc R U
C138 C 1.6701(5) 0.1356(4) -0.0483(2) 0.109(2) Uani 1 1 d . .
H13I H 1.6839 0.0971 -0.0309 0.131 Uiso 1 1 calc R U
C139 C 1.0480(4) 0.3357(4) -0.0579(2) 0.091(2) Uani 1 1 d . .
C140 C 1.3917(4) 0.2267(4) -0.0500(2) 0.104(2) Uani 1 1 d . .
H14A H 1.3643 0.2658 -0.0348 0.125 Uiso 1 1 calc R U
C141 C 0.8412(3) 0.4551(4) 0.0872(2) 0.089(2) Uani 1 1 d . .
H14B H 0.8237 0.4992 0.1003 0.107 Uiso 1 1 calc R U
H14C H 0.8084 0.4362 0.0946 0.107 Uiso 1 1 calc R U
C142 C 1.1691(4) 0.2292(3) -0.06750(17) 0.0805(19) Uani 1 1 d . .
H14D H 1.1462 0.2017 -0.0670 0.097 Uiso 1 1 calc R U
C143 C 0.6910(3) 0.4767(3) 0.3352(2) 0.106(3) Uani 1 1 d . .
H14E H 0.6627 0.4543 0.3360 0.127 Uiso 1 1 calc R U
C144 C 1.6346(4) -0.0837(4) -0.0444(2) 0.095(2) Uani 1 1 d . .
H14F H 1.6143 -0.1093 -0.0310 0.114 Uiso 1 1 calc R U
C145 C 0.6825(4) -0.5331(3) 0.5457(2) 0.101(2) Uani 1 1 d . .
H14G H 0.6658 -0.5079 0.5224 0.121 Uiso 1 1 calc R U
C146 C 1.4732(4) 0.1141(3) -0.0955(2) 0.093(2) Uani 1 1 d . .
H14H H 1.5000 0.0760 -0.1115 0.112 Uiso 1 1 calc R U
C147 C 1.6824(4) 0.2325(5) -0.0718(2) 0.103(2) Uani 1 1 d . .
C148 C 1.8233(4) -0.3434(4) -0.0598(2) 0.096(2) Uani 1 1 d . .
C149 C 1.6287(5) 0.2470(4) -0.0985(3) 0.124(3) Uani 1 1 d . .
H14I H 1.6156 0.2849 -0.1163 0.149 Uiso 1 1 calc R U
C150 C 0.1512(3) 1.1689(3) 0.1756(2) 0.095(2) Uani 1 1 d . .
H15B H 0.1287 1.1439 0.1683 0.115 Uiso 1 1 calc R U
C151 C 1.7961(5) -0.2322(5) -0.0939(2) 0.126(3) Uani 1 1 d . .
H15C H 1.8027 -0.2057 -0.1147 0.151 Uiso 1 1 calc R U
C152 C 1.7754(6) 0.3309(6) -0.0423(3) 0.146(4) Uani 1 1 d . .
H15D H 1.7901 0.3378 -0.0189 0.175 Uiso 1 1 calc R U
C153 C 1.5942(4) -0.0085(4) -0.0480(2) 0.104(2) Uani 1 1 d . .
H15E H 1.5476 0.0149 -0.0367 0.125 Uiso 1 1 calc R U
C154 C 1.4670(4) 0.1940(4) -0.0492(2) 0.104(2) Uani 1 1 d . .
H15F H 1.4887 0.2104 -0.0331 0.125 Uiso 1 1 calc R U
C155 C 0.0303(4) 1.2788(4) 0.1749(2) 0.092(2) Uani 1 1 d . .
C156 C 1.5964(4) 0.2060(4) -0.0981(2) 0.115(3) Uani 1 1 d . .
H15G H 1.5597 0.2169 -0.1147 0.138 Uiso 1 1 calc R U
C157 C 1.7345(4) -0.0783(4) -0.0815(2) 0.091(2) Uani 1 1 d . .
H15H H 1.7810 -0.1008 -0.0931 0.109 Uiso 1 1 calc R U
C158 C 1.8341(6) 0.3968(5) -0.0739(4) 0.152(4) Uani 1 1 d . .
C159 C 1.8631(5) -0.4235(5) -0.0609(3) 0.101(3) Uani 1 1 d . .
C160 C 0.6939(5) -0.5396(4) 0.6125(3) 0.136(3) Uani 1 1 d . .
H16B H 0.6855 -0.5177 0.6361 0.163 Uiso 1 1 calc R U
C161 C 1.7029(4) 0.1767(4) -0.0480(2) 0.099(2) Uani 1 1 d . .
H16C H 1.7394 0.1655 -0.0311 0.119 Uiso 1 1 calc R U
C162 C 1.8347(4) -0.3071(4) -0.0946(3) 0.123(3) Uani 1 1 d . .
H16D H 1.8649 -0.3310 -0.1158 0.148 Uiso 1 1 calc R U
C163 C 0.7835(4) -0.7285(3) 0.5769(3) 0.086(2) Uani 1 1 d . .
C164 C 1.7171(5) 0.2795(4) -0.0730(3) 0.116(3) Uani 1 1 d . .
C165 C 0.7301(5) -0.6131(4) 0.6122(3) 0.126(3) Uani 1 1 d . .
H16F H 0.7452 -0.6387 0.6356 0.152 Uiso 1 1 calc R U
C166 C 1.7854(6) -0.3145(5) -0.0315(3) 0.141(3) Uani 1 1 d . .
H16G H 1.7821 -0.3411 -0.0097 0.169 Uiso 1 1 calc R U
C167 C 1.7430(6) -0.2344(6) -0.0312(3) 0.152(4) Uani 1 1 d . .
H16H H 1.7144 -0.2131 -0.0090 0.183 Uiso 1 1 calc R U
C168 C 1.7419(6) 0.2897(5) -0.0405(2) 0.149(4) Uani 1 1 d . .
H16I H 1.7364 0.2689 -0.0168 0.178 Uiso 1 1 calc R U

loop_
_atom_site_aniso_label
_atom_site_aniso_U_11
_atom_site_aniso_U_22
_atom_site_aniso_U_33
_atom_site_aniso_U_23
_atom_site_aniso_U_13
_atom_site_aniso_U_12
Zn1 0.0462(5) 0.0430(4) 0.0984(6) -0.0019(4) 0.0006(4) -0.0173(4)
Zn2 0.0406(5) 0.0462(5) 0.1119(6) 0.0091(4) -0.0074(4) -0.0167(4)
Zn3 0.0448(5) 0.0405(4) 0.1089(6) -0.0021(4) 0.0023(4) -0.0084(4)
Zn4 0.0704(6) 0.0734(6) 0.1021(7) -0.0035(5) -0.0062(5) -0.0400(5)
K1 0.0648(9) 0.0502(8) 0.1004(10) 0.0070(7) -0.0135(7) -0.0275(7)
K2 0.0819(11) 0.0769(10) 0.1314(13) 0.0052(9) -0.0082(9) -0.0407(9)
O1 0.049(3) 0.038(2) 0.136(4) 0.001(2) -0.001(2) -0.008(2)
O2 0.057(3) 0.055(2) 0.108(3) 0.010(2) -0.016(2) -0.028(2)
O3 0.075(3) 0.038(2) 0.089(3) 0.003(2) 0.008(2) -0.016(2)
O4 0.051(3) 0.037(2) 0.131(4) -0.001(2) -0.008(2) -0.010(2)
O5 0.034(2) 0.073(3) 0.113(4) 0.002(3) 0.003(2) -0.011(2)
O6 0.075(3) 0.068(3) 0.131(4) 0.016(3) -0.023(3) -0.044(3)
O7 0.040(2) 0.057(3) 0.102(3) 0.010(2) -0.013(2) -0.010(2)
O8 0.052(2) 0.046(3) 0.114(3) 0.009(2) -0.007(2) -0.016(2)
O9 0.070(3) 0.038(2) 0.109(4) -0.004(2) -0.003(3) -0.008(2)
O10 0.073(3) 0.059(3) 0.102(3) -0.007(2) -0.002(2) -0.024(2)
O11 0.143(5) 0.089(4) 0.122(5) 0.028(3) -0.056(4) -0.060(4)
O12 0.114(4) 0.107(4) 0.146(5) 0.023(3) -0.047(4) -0.080(3)
O13 0.120(5) 0.116(5) 0.155(5) 0.023(4) -0.016(4) -0.062(4)
O14 0.224(7) 0.056(3) 0.113(4) 0.002(3) 0.016(4) -0.032(4)
O15 0.061(3) 0.070(3) 0.091(3) 0.016(2) -0.017(2) -0.032(2)
O16 0.414(14) 0.420(14) 0.152(7) 0.086(7) -0.076(7) -0.372(13)
O17 0.044(3) 0.133(5) 0.107(4) -0.004(3) 0.010(3) -0.014(3)
O18 0.046(3) 0.069(3) 0.135(4) 0.004(3) -0.015(2) -0.022(2)
O19 0.065(3) 0.050(3) 0.257(6) 0.041(3) 0.000(3) -0.027(3)
O20 0.038(3) 0.059(3) 0.218(5) 0.015(3) -0.004(3) -0.008(2)
O21 0.093(4) 0.076(3) 0.186(5) -0.006(3) 0.013(4) -0.050(3)
O22 0.050(2) 0.053(2) 0.113(3) 0.004(2) -0.006(2) -0.021(2)
O23 0.076(4) 0.080(4) 0.243(7) -0.037(4) 0.022(4) -0.035(3)
O24 0.123(4) 0.044(3) 0.093(3) -0.001(2) 0.023(3) 0.004(3)
N1 0.081(5) 0.070(4) 0.147(5) -0.011(4) -0.012(4) -0.042(4)
N2 0.041(3) 0.038(3) 0.164(5) -0.013(3) -0.013(3) -0.012(3)
N3 0.040(3) 0.042(3) 0.122(4) -0.012(3) 0.007(3) -0.010(3)
N4 0.039(3) 0.030(3) 0.124(4) -0.006(2) -0.012(3) -0.012(2)
N5 0.035(3) 0.045(3) 0.105(4) -0.010(3) 0.000(2) -0.018(2)
N6 0.052(3) 0.065(3) 0.083(3) -0.007(3) -0.002(2) -0.032(3)
N7 0.037(3) 0.038(3) 0.093(3) 0.003(2) -0.003(2) -0.019(2)
N8 0.034(3) 0.033(3) 0.102(4) -0.010(2) -0.005(2) -0.009(2)
C1 0.187(9) 0.143(8) 0.094(6) 0.052(6) -0.061(6) -0.121(7)
C2 0.221(11) 0.187(10) 0.134(8) 0.048(7) -0.048(8) -0.161(10)
C3 0.214(11) 0.211(11) 0.111(7) 0.022(7) -0.033(7) -0.154(10)
C4 0.033(3) 0.044(4) 0.087(4) -0.002(3) 0.003(3) -0.004(3)
C5 0.045(4) 0.037(3) 0.089(4) -0.010(3) -0.004(3) -0.015(3)
C6 0.036(4) 0.041(4) 0.116(5) -0.012(3) 0.005(3) -0.009(3)
C7 0.055(4) 0.051(4) 0.081(5) 0.002(3) -0.005(4) -0.021(3)
C8 0.044(4) 0.058(4) 0.099(5) 0.016(4) -0.009(4) -0.015(3)
C9 0.049(4) 0.047(4) 0.079(4) -0.016(3) 0.001(3) -0.018(3)
C10 0.049(4) 0.041(4) 0.104(5) -0.006(3) -0.010(3) -0.016(3)
C11 0.046(4) 0.037(3) 0.090(4) -0.003(3) 0.000(3) -0.009(3)
C12 0.049(4) 0.046(4) 0.113(5) 0.020(3) 0.002(3) -0.012(4)
C13 0.043(4) 0.047(4) 0.079(4) 0.005(3) -0.002(3) -0.015(3)
C14 0.049(4) 0.039(3) 0.081(4) -0.008(3) 0.005(3) -0.013(3)
C15 0.052(4) 0.063(4) 0.084(4) 0.003(3) -0.004(3) -0.030(3)
C16 0.040(3) 0.039(4) 0.102(5) -0.002(3) 0.002(3) -0.004(3)
C17 0.059(4) 0.053(4) 0.085(5) 0.000(3) 0.006(3) -0.007(3)
C18 0.039(4) 0.040(4) 0.108(5) -0.008(3) 0.000(3) -0.009(3)
C19 0.053(4) 0.046(4) 0.115(5) -0.012(3) -0.010(3) -0.019(3)
C20 0.046(4) 0.047(4) 0.104(5) -0.012(3) 0.015(3) -0.014(3)
C21 0.050(4) 0.046(4) 0.097(5) -0.001(3) -0.004(3) -0.007(3)
C22 0.056(4) 0.059(4) 0.088(5) 0.020(4) -0.020(4) -0.026(3)
C23 0.047(4) 0.046(4) 0.096(5) 0.002(3) 0.002(3) -0.021(3)
C24 0.040(4) 0.030(3) 0.126(5) -0.013(3) -0.005(4) -0.001(3)
C25 0.041(4) 0.032(3) 0.105(5) -0.002(3) 0.004(3) -0.004(3)
C26 0.042(4) 0.046(4) 0.102(5) -0.007(3) -0.004(3) -0.015(3)
C27 0.042(4) 0.063(4) 0.087(5) -0.001(3) 0.005(3) -0.015(3)
C28 0.082(5) 0.046(4) 0.107(5) 0.017(4) -0.004(4) -0.026(4)
C29 0.035(4) 0.054(4) 0.130(6) -0.020(4) 0.007(3) -0.014(3)
C30 0.055(4) 0.038(3) 0.123(5) 0.004(3) -0.012(4) -0.024(3)
C31 0.055(4) 0.032(3) 0.106(5) -0.009(3) -0.012(4) -0.020(3)
C32 0.045(4) 0.052(4) 0.110(5) 0.013(3) -0.021(3) -0.028(3)
C33 0.083(5) 0.062(4) 0.105(5) 0.003(4) -0.008(4) -0.038(4)
C34 0.056(4) 0.052(4) 0.096(5) 0.013(4) -0.026(4) -0.021(3)
C35 0.041(4) 0.044(4) 0.102(5) 0.002(3) -0.004(3) -0.006(3)
C36 0.042(4) 0.064(4) 0.137(6) 0.000(4) -0.010(4) -0.006(3)
C37 0.057(4) 0.063(4) 0.082(4) -0.003(3) 0.003(3) -0.025(4)
C38 0.041(4) 0.032(3) 0.101(5) -0.002(3) -0.008(3) -0.005(3)
C39 0.036(4) 0.050(4) 0.121(5) -0.019(4) 0.007(3) -0.017(3)
C40 0.038(4) 0.061(4) 0.087(4) 0.003(3) -0.004(3) -0.009(3)
C41 0.084(5) 0.058(4) 0.101(5) 0.004(3) -0.016(4) -0.036(4)
C42 0.060(4) 0.043(4) 0.091(5) -0.015(3) 0.006(3) -0.014(3)
C43 0.044(4) 0.033(4) 0.153(6) -0.015(4) -0.005(4) -0.007(3)
C44 0.040(4) 0.040(3) 0.125(5) -0.013(3) 0.002(3) -0.013(3)
C45 0.042(4) 0.048(4) 0.112(5) 0.003(3) 0.009(3) -0.013(3)
C46 0.071(4) 0.045(4) 0.073(4) -0.004(3) 0.015(3) -0.009(3)
C47 0.039(4) 0.032(3) 0.141(6) -0.023(3) -0.003(4) -0.007(3)
C48 0.044(4) 0.046(4) 0.096(5) 0.004(3) -0.002(3) -0.004(3)
C49 0.068(5) 0.049(4) 0.125(6) 0.019(4) -0.011(4) -0.020(4)
C50 0.040(4) 0.066(5) 0.153(6) 0.017(4) 0.010(4) -0.014(4)
C51 0.051(4) 0.065(4) 0.101(5) -0.015(4) -0.018(4) -0.016(4)
C52 0.043(4) 0.062(4) 0.107(5) -0.023(4) -0.008(4) -0.010(3)
C53 0.036(4) 0.053(4) 0.104(5) -0.005(4) 0.012(4) -0.012(3)
C54 0.035(4) 0.035(3) 0.108(5) -0.010(3) 0.002(3) -0.001(3)
C55 0.064(5) 0.063(4) 0.088(5) -0.014(4) 0.007(4) -0.029(4)
C56 0.067(4) 0.085(5) 0.106(6) -0.009(4) 0.012(4) -0.052(4)
C57 0.047(4) 0.053(4) 0.103(5) -0.014(3) -0.010(3) -0.026(3)
C58 0.041(4) 0.055(4) 0.107(5) -0.009(3) 0.006(3) -0.015(3)
C59 0.045(4) 0.045(3) 0.088(5) -0.001(3) -0.007(4) -0.015(3)
C60 0.104(6) 0.067(5) 0.118(6) -0.020(4) 0.005(5) -0.047(5)
C61 0.068(5) 0.058(4) 0.121(6) -0.017(4) 0.010(4) -0.039(4)
C62 0.034(4) 0.051(4) 0.118(5) -0.008(4) -0.002(3) -0.009(3)
C63 0.051(4) 0.057(4) 0.121(5) -0.008(4) -0.002(4) -0.019(4)
C64 0.066(4) 0.036(3) 0.087(5) -0.007(3) 0.006(3) -0.001(3)
C65 0.062(4) 0.034(3) 0.145(6) -0.009(4) -0.016(4) -0.019(3)
C66 0.037(4) 0.053(4) 0.087(4) -0.006(3) -0.006(3) -0.010(3)
C67 0.043(4) 0.044(4) 0.106(5) 0.003(3) 0.000(3) -0.003(3)
C68 0.044(4) 0.045(4) 0.111(5) -0.001(3) 0.005(3) -0.012(3)
C69 0.072(5) 0.056(4) 0.118(6) -0.012(4) -0.022(4) -0.025(4)
C70 0.034(4) 0.059(4) 0.125(6) -0.013(4) 0.006(3) -0.005(3)
C71 0.073(4) 0.044(4) 0.112(5) 0.021(3) -0.037(4) -0.028(3)
C72 0.061(4) 0.061(4) 0.123(5) 0.024(4) -0.046(4) -0.036(4)
C73 0.041(4) 0.051(4) 0.110(5) -0.010(4) -0.008(3) 0.001(3)
C74 0.081(5) 0.039(4) 0.095(5) 0.007(4) 0.001(4) -0.008(3)
C75 0.067(5) 0.055(4) 0.101(5) -0.001(3) 0.012(4) -0.028(4)
C76 0.061(4) 0.038(4) 0.089(5) 0.014(4) 0.010(4) -0.010(3)
C77 0.058(5) 0.059(4) 0.141(6) -0.018(4) -0.001(4) -0.029(4)
C78 0.079(5) 0.040(4) 0.110(6) -0.013(4) 0.026(4) -0.016(3)
C79 0.053(4) 0.068(4) 0.091(5) 0.009(3) -0.009(4) -0.023(4)
C80 0.140(7) 0.082(5) 0.058(5) 0.009(4) 0.001(5) -0.066(5)
C81 0.034(4) 0.066(4) 0.115(5) -0.005(4) 0.007(3) -0.010(3)
C82 0.059(5) 0.076(5) 0.100(5) 0.003(4) -0.011(4) -0.040(4)
C83 0.040(4) 0.062(4) 0.107(5) 0.002(4) -0.002(3) -0.022(3)
C84 0.058(4) 0.090(5) 0.111(6) -0.005(4) 0.003(4) -0.046(4)
C85 0.068(4) 0.070(4) 0.116(5) 0.016(4) -0.031(4) -0.039(4)
C86 0.034(4) 0.054(4) 0.126(5) -0.010(4) 0.019(3) -0.014(3)
C87 0.044(4) 0.058(4) 0.116(5) -0.015(4) 0.012(3) -0.013(3)
C88 0.088(6) 0.073(5) 0.120(6) 0.004(4) -0.019(5) -0.055(5)
C89 0.059(4) 0.066(5) 0.116(5) -0.005(4) -0.001(4) -0.035(4)
C90 0.074(4) 0.050(4) 0.091(5) 0.008(3) -0.008(4) -0.027(3)
C91 0.046(4) 0.062(4) 0.100(5) -0.010(3) -0.001(3) -0.019(3)
C92 0.060(4) 0.066(4) 0.117(6) 0.011(4) -0.013(4) -0.028(4)
C93 0.057(4) 0.055(4) 0.087(4) -0.002(3) -0.006(3) -0.018(3)
C94 0.044(4) 0.050(4) 0.117(5) -0.006(4) 0.009(4) -0.017(4)
C95 0.058(5) 0.065(4) 0.095(5) 0.017(4) -0.005(4) -0.017(4)
C96 0.045(4) 0.033(3) 0.109(5) -0.003(3) -0.012(3) -0.010(3)
C97 0.036(4) 0.071(4) 0.132(6) -0.001(4) 0.002(4) -0.017(3)
C98 0.058(5) 0.049(4) 0.156(6) -0.011(4) -0.009(4) -0.027(4)
C99 0.061(4) 0.045(4) 0.127(6) -0.007(4) -0.011(4) -0.017(4)
C100 0.083(5) 0.067(4) 0.102(5) 0.020(4) -0.019(4) -0.047(4)
C101 0.087(6) 0.073(5) 0.095(5) -0.003(4) 0.010(4) -0.046(5)
C102 0.029(3) 0.046(4) 0.117(5) -0.014(3) 0.005(3) -0.004(3)
C103 0.053(4) 0.035(3) 0.097(5) 0.011(3) -0.018(4) -0.009(3)
C104 0.052(4) 0.049(4) 0.108(5) 0.004(3) 0.008(3) -0.015(3)
C105 0.067(5) 0.035(4) 0.198(8) -0.029(4) -0.054(5) 0.009(4)
C106 0.074(5) 0.060(5) 0.129(6) -0.005(4) 0.005(5) -0.034(4)
C107 0.053(4) 0.052(4) 0.125(5) -0.010(4) 0.005(4) -0.021(3)
C108 0.044(4) 0.056(4) 0.123(6) -0.014(4) 0.009(3) -0.003(3)
C109 0.072(5) 0.069(5) 0.108(5) -0.012(4) 0.010(4) -0.032(4)
C110 0.056(4) 0.032(3) 0.116(6) 0.009(3) 0.005(4) -0.004(3)
C111 0.084(5) 0.053(4) 0.110(5) 0.031(4) -0.030(4) -0.039(4)
C112 0.062(5) 0.052(4) 0.135(6) -0.023(4) 0.011(4) -0.016(4)
C113 0.066(5) 0.060(4) 0.109(5) -0.019(4) 0.003(4) -0.025(4)
C114 0.074(5) 0.061(4) 0.117(6) -0.007(4) -0.006(4) -0.033(4)
C115 0.058(4) 0.092(5) 0.119(6) -0.002(4) 0.004(4) -0.043(4)
C116 0.093(6) 0.067(5) 0.112(6) -0.016(4) 0.000(4) -0.050(5)
C117 0.054(4) 0.079(5) 0.077(5) 0.009(4) 0.001(3) -0.012(4)
C118 0.056(4) 0.045(4) 0.105(6) -0.007(4) 0.004(4) -0.003(3)
C119 0.079(5) 0.063(4) 0.101(5) 0.008(4) -0.024(4) -0.032(4)
C120 0.033(4) 0.036(4) 0.142(7) -0.004(4) -0.006(4) -0.005(3)
C121 0.068(4) 0.072(5) 0.111(6) 0.016(4) -0.018(4) -0.041(4)
C122 0.070(5) 0.075(5) 0.111(6) 0.005(4) -0.002(4) -0.033(4)
C123 0.102(5) 0.068(4) 0.089(5) 0.019(4) -0.029(4) -0.049(4)
C124 0.136(6) 0.064(4) 0.056(4) 0.006(3) 0.002(4) -0.042(4)
C125 0.068(5) 0.053(5) 0.120(6) 0.002(4) -0.010(4) -0.024(4)
C126 0.089(5) 0.064(5) 0.120(6) -0.016(5) -0.005(5) -0.017(4)
C127 0.069(4) 0.039(4) 0.105(5) 0.010(3) 0.014(4) -0.013(3)
C128 0.091(6) 0.092(6) 0.107(6) -0.006(5) -0.024(4) -0.054(5)
C129 0.075(5) 0.042(4) 0.076(5) 0.017(3) -0.010(4) -0.017(3)
C130 0.077(5) 0.049(4) 0.169(7) -0.016(4) -0.039(5) -0.020(4)
C131 0.051(4) 0.057(4) 0.107(5) -0.007(4) -0.014(3) -0.027(3)
C132 0.082(5) 0.042(4) 0.168(8) -0.014(4) 0.005(5) -0.030(4)
C133 0.082(5) 0.053(4) 0.133(6) -0.004(4) -0.043(4) -0.011(4)
C134 0.049(4) 0.049(4) 0.135(6) -0.012(4) -0.008(4) -0.018(3)
C135 0.084(5) 0.065(5) 0.167(7) -0.030(5) -0.044(5) -0.009(4)
C136 0.050(4) 0.056(4) 0.141(6) -0.016(4) 0.005(4) -0.019(4)
C137 0.063(4) 0.067(5) 0.136(6) -0.029(4) 0.024(4) -0.033(4)
C138 0.132(7) 0.094(6) 0.124(6) 0.025(5) -0.026(6) -0.072(6)
C139 0.095(6) 0.070(5) 0.109(6) -0.009(4) -0.005(4) -0.040(5)
C140 0.076(6) 0.065(5) 0.160(7) -0.037(5) 0.018(5) -0.024(4)
C141 0.048(4) 0.091(5) 0.111(6) 0.018(4) 0.004(4) -0.023(4)
C142 0.088(5) 0.070(5) 0.081(5) 0.001(3) -0.004(4) -0.037(4)
C143 0.045(4) 0.046(4) 0.204(8) 0.027(4) 0.009(4) -0.011(4)
C144 0.098(6) 0.084(6) 0.120(6) -0.005(4) -0.015(5) -0.055(5)
C145 0.095(6) 0.039(4) 0.133(7) -0.006(4) -0.012(5) -0.002(4)
C146 0.085(6) 0.065(5) 0.133(6) -0.037(4) 0.000(5) -0.034(4)
C147 0.115(7) 0.120(7) 0.110(6) 0.002(5) -0.017(5) -0.083(6)
C148 0.094(6) 0.080(6) 0.078(6) 0.030(5) 0.011(4) -0.017(5)
C149 0.145(8) 0.099(6) 0.165(8) 0.041(5) -0.062(6) -0.086(6)
C150 0.048(4) 0.066(5) 0.171(7) -0.027(4) 0.008(4) -0.026(4)
C151 0.143(8) 0.137(8) 0.104(7) 0.022(6) -0.001(6) -0.076(7)
C152 0.220(11) 0.200(10) 0.102(7) 0.029(7) -0.065(7) -0.164(9)
C153 0.068(5) 0.077(5) 0.174(7) -0.012(5) -0.011(5) -0.038(5)
C154 0.088(6) 0.080(5) 0.157(7) -0.033(5) 0.009(5) -0.049(5)
C155 0.056(5) 0.087(6) 0.133(6) -0.002(5) 0.001(4) -0.036(5)
C156 0.130(7) 0.088(6) 0.158(7) 0.030(5) -0.055(6) -0.074(6)
C157 0.074(5) 0.095(6) 0.123(6) 0.017(5) -0.023(4) -0.056(5)
C158 0.178(10) 0.140(8) 0.206(13) 0.069(8) -0.095(10) -0.126(8)
C159 0.132(8) 0.120(9) 0.073(6) 0.004(6) -0.001(6) -0.080(7)
C160 0.154(8) 0.065(6) 0.148(8) -0.017(5) 0.008(6) -0.019(6)
C161 0.136(7) 0.122(6) 0.095(5) 0.035(5) -0.043(5) -0.105(6)
C162 0.112(7) 0.080(6) 0.159(9) 0.004(6) -0.012(6) -0.031(5)
C163 0.092(5) 0.041(4) 0.092(6) -0.005(4) 0.007(5) -0.006(4)
C164 0.161(8) 0.131(7) 0.111(7) 0.005(5) -0.023(6) -0.112(7)
C165 0.170(9) 0.059(5) 0.115(7) -0.010(5) 0.009(6) -0.028(5)
C166 0.170(10) 0.111(8) 0.117(8) 0.008(6) -0.002(7) -0.049(8)
C167 0.175(10) 0.148(10) 0.096(7) -0.017(7) -0.003(6) -0.046(8)
C168 0.244(11) 0.224(11) 0.094(6) 0.050(6) -0.062(6) -0.204(10)

loop_
_atom_type_symbol
_atom_type_description
_atom_type_scat_dispersion_real
_atom_type_scat_dispersion_imag
_atom_type_scat_source
C C 0.0181 0.0091 'International Tables Vol C Tables 4.2.6.8 and 6.1.1.4'
H H 0.0000 0.0000 'International Tables Vol C Tables 4.2.6.8 and 6.1.1.4'
N N 0.0311 0.0180 'International Tables Vol C Tables 4.2.6.8 and 6.1.1.4'
O O 0.0492 0.0322 'International Tables Vol C Tables 4.2.6.8 and 6.1.1.4'
K K 0.3868 1.0657 'International Tables Vol C Tables 4.2.6.8 and 6.1.1.4'
Zn Zn -1.5491 0.6778 'International Tables Vol C Tables 4.2.6.8 and 6.1.1.4'

loop_
_geom_angle_atom_site_label_1
_geom_angle_atom_site_label_2
_geom_angle_atom_site_label_3
_geom_angle
_geom_angle_site_symmetry_1
_geom_angle_site_symmetry_3
O1 Zn1 O2 127.99(17) 1_645 1_545
O1 Zn1 O3 106.87(18) 1_645 .
O2 Zn1 O3 114.58(16) 1_545 .
O1 Zn1 N5 109.76(17) 1_645 .
O2 Zn1 N5 97.89(17) 1_545 .
O3 Zn1 N5 93.53(17) . .
O1 Zn1 K1 56.83(13) 1_645 .
O2 Zn1 K1 93.40(13) 1_545 .
O3 Zn1 K1 88.72(13) . .
N5 Zn1 K1 166.35(12) . .
O6 Zn2 O5 118.71(19) 1_545 1_645
O6 Zn2 O4 120.95(17) 1_545 .
O5 Zn2 O4 105.90(18) 1_645 .
O6 Zn2 N7 102.63(17) 1_545 .
O5 Zn2 N7 93.81(18) 1_645 .
O4 Zn2 N7 111.27(17) . .
O6 Zn2 K1 110.00(13) 1_545 .
O5 Zn2 K1 80.87(14) 1_645 .
O4 Zn2 K1 40.46(13) . .
N7 Zn2 K1 145.32(12) . .
O7 Zn3 O8 129.34(16) 1_655 .
O7 Zn3 O9 116.13(17) 1_655 1_565
O8 Zn3 O9 108.23(17) . 1_565
O7 Zn3 N8 92.25(18) 1_655 .
O8 Zn3 N8 108.53(17) . .
O9 Zn3 N8 93.66(18) 1_565 .
O11 Zn4 O12 114.3(2) 1_465 .
O11 Zn4 O10 111.1(2) 1_465 .
O12 Zn4 O10 128.6(2) . .
O11 Zn4 N6 95.1(2) 1_465 .
O12 Zn4 N6 94.1(2) . .
O10 Zn4 N6 104.68(17) . .
O15 K1 O24 87.75(15) 1_545 .
O15 K1 O22 81.45(12) 1_545 1_645
O24 K1 O22 164.90(14) . 1_645
O15 K1 O4 89.60(12) 1_545 .
O24 K1 O4 115.90(13) . .
O22 K1 O4 74.76(12) 1_645 .
O15 K1 O1 70.90(12) 1_545 1_645
O24 K1 O1 76.70(12) . 1_645
O22 K1 O1 89.75(12) 1_645 1_645
O4 K1 O1 156.89(12) . 1_645
O15 K1 Zn1 51.63(9) 1_545 .
O24 K1 Zn1 56.45(10) . .
O22 K1 Zn1 108.44(10) 1_645 .
O4 K1 Zn1 138.38(9) . .
O1 K1 Zn1 31.73(7) 1_645 .
O15 K1 Zn2 79.22(9) 1_545 .
O24 K1 Zn2 138.56(12) . .
O22 K1 Zn2 49.41(9) 1_645 .
O4 K1 Zn2 26.49(7) . .
O1 K1 Zn2 132.73(9) 1_645 .
Zn1 K1 Zn2 130.27(4) . .
O15 K1 K2 43.74(9) 1_545 .
O24 K1 K2 127.51(12) . .
O22 K1 K2 39.12(9) 1_645 .
O4 K1 K2 87.48(8) . .
O1 K1 K2 69.92(8) 1_645 .
Zn1 K1 K2 74.58(3) . .
Zn2 K1 K2 63.17(3) . .
O22 K2 O21 83.34(15) 1_645 1_545
O22 K2 O18 93.36(14) 1_645 1_645
O21 K2 O18 176.66(16) 1_545 1_645
O22 K2 O15 77.71(13) 1_645 1_545
O21 K2 O15 110.99(15) 1_545 1_545
O18 K2 O15 68.62(12) 1_645 1_545
O22 K2 C129 97.62(15) 1_645 1_545
O21 K2 C129 117.48(17) 1_545 1_545
O18 K2 C129 63.36(14) 1_645 1_545
O15 K2 C129 20.25(12) 1_545 1_545
O22 K2 C155 74.05(16) 1_645 1_645
O21 K2 C155 157.36(18) 1_545 1_645
O18 K2 C155 19.32(14) 1_645 1_645
O15 K2 C155 65.63(15) 1_545 1_645
C129 K2 C155 67.73(16) 1_545 1_645
O22 K2 C125 84.41(15) 1_645 1_545
O21 K2 C125 17.88(14) 1_545 1_545
O18 K2 C125 162.47(15) 1_645 1_545
O15 K2 C125 93.95(15) 1_545 1_545
C129 K2 C125 99.62(17) 1_545 1_545
C155 K2 C125 152.75(19) 1_645 1_545
O22 K2 C103 17.16(11) 1_645 1_645
O21 K2 C103 68.63(17) 1_545 1_645
O18 K2 C103 108.03(16) 1_645 1_645
O15 K2 C103 91.59(13) 1_545 1_645
C129 K2 C103 111.85(15) 1_545 1_645
C155 K2 C103 88.86(18) 1_645 1_645
C125 K2 C103 73.18(17) 1_545 1_645
O22 K2 K1 39.94(9) 1_645 .
O21 K2 K1 106.35(12) 1_545 .
O18 K2 K1 71.17(10) 1_645 .
O15 K2 K1 39.09(9) 1_545 .
C129 K2 K1 58.17(12) 1_545 .
C155 K2 K1 55.97(14) 1_645 .
C125 K2 K1 96.78(13) 1_545 .
C103 K2 K1 55.94(9) 1_645 .
C155 O1 Zn1 114.8(4) . 1_465
C155 O1 K1 106.6(4) . 1_465
Zn1 O1 K1 91.44(15) 1_465 1_465
C129 O2 Zn1 113.8(4) . 1_565
C76 O3 Zn1 124.0(4) . .
C49 O4 Zn2 108.7(4) . .
C49 O4 K1 121.0(4) . .
Zn2 O4 K1 113.05(17) . .
C103 O5 Zn2 120.6(4) . 1_465
C125 O6 Zn2 130.2(4) . 1_565
C120 O7 Zn3 119.1(4) . 1_455
C94 O8 Zn3 120.9(4) . .
C163 O9 Zn3 124.1(4) . 1_545
C139 O10 Zn4 116.8(5) . .
C159 O11 Zn4 121.3(7) . 1_645
C158 O12 Zn4 122.1(7) 1_455 .
C129 O15 K1 147.8(4) . 1_565
C129 O15 K2 105.4(3) . 1_565
K1 O15 K2 97.17(13) 1_565 1_565
C155 O18 K2 113.8(4) . 1_465
C125 O21 K2 120.4(4) . 1_565
C103 O22 K2 124.0(4) . 1_465
C103 O22 K1 129.4(4) . 1_465
K2 O22 K1 100.95(15) 1_465 1_465
C76 O24 K1 140.6(4) . .
C106 N1 C88 122.1(6) . .
C106 N1 C128 117.3(6) . .
C88 N1 C128 120.5(6) . .
C47 N2 C24 121.9(5) . .
C47 N2 C43 117.7(5) . .
C24 N2 C43 120.1(5) . .
C6 N3 C39 119.2(4) . .
C6 N3 C18 121.5(5) . .
C39 N3 C18 119.2(5) . .
C30 N4 C31 117.9(4) . .
C30 N4 C57 120.2(4) . .
C31 N4 C57 120.4(4) . .
C56 N5 C141 107.4(5) . .
C56 N5 C124 110.1(5) . .
C141 N5 C124 110.2(5) . .
C56 N5 Zn1 112.6(4) . .
C141 N5 Zn1 106.5(4) . .
C124 N5 Zn1 110.0(3) . .
C84 N6 C97 108.1(5) . .
C84 N6 C132 108.0(5) . .
C97 N6 C132 106.6(5) . .
C84 N6 Zn4 112.1(4) . .
C97 N6 Zn4 108.8(4) . .
C132 N6 Zn4 113.0(4) . .
C115 N7 C110 108.0(4) . .
C115 N7 C65 105.8(5) . .
C110 N7 C65 106.8(4) . .
C115 N7 Zn2 113.7(4) . .
C110 N7 Zn2 113.3(3) . .
C65 N7 Zn2 108.7(3) . .
C64 N8 C90 108.4(4) . .
C64 N8 C92 107.9(4) . .
C90 N8 C92 108.9(4) . .
C64 N8 Zn3 112.1(3) . .
C90 N8 Zn3 108.4(3) . .
C92 N8 Zn3 111.0(4) . .
C152 C1 C2 117.5(8) . .
C152 C1 C158 123.3(9) . .
C2 C1 C158 118.9(9) . .
C1 C2 C3 120.6(8) . .
C2 C3 C164 118.8(8) . .
C102 C4 C21 116.3(5) . .
C102 C4 C94 121.5(5) . .
C21 C4 C94 122.1(5) . .
C68 C5 C19 116.6(5) . .
C68 C5 C59 124.4(5) . .
C19 C5 C59 118.9(6) . .
C91 C6 N3 121.4(5) . .
C91 C6 C58 116.3(5) . .
N3 C6 C58 122.3(5) . .
C79 C7 C55 118.8(6) . .
C79 C7 C120 120.6(6) . .
C55 C7 C120 120.2(6) . .
C95 C8 C81 117.8(6) . .
C95 C8 C103 124.4(6) . .
C81 C8 C103 117.8(6) . .
C54 C9 C16 117.5(5) . .
C54 C9 C38 121.8(5) . .
C16 C9 C38 120.7(5) . .
C23 C10 C11 116.2(5) . .
C23 C10 C14 121.5(6) . .
C11 C10 C14 122.3(5) . .
C15 C11 C10 121.5(5) . .
C143 C12 C67 122.2(6) . .
C143 C12 C49 117.1(6) . .
C67 C12 C49 120.7(6) . .
C37 C13 C33 116.8(6) . .
C37 C13 C66 121.6(5) . .
C33 C13 C66 121.4(5) . .
C17 C14 C127 119.3(5) . .
C17 C14 C10 122.7(5) . .
C127 C14 C10 118.0(5) . .
C11 C15 C57 120.8(6) . .
C21 C16 C9 121.4(5) . .
C14 C17 C28 120.0(6) . .
C48 C18 C86 117.9(5) . .
C48 C18 N3 122.0(5) . .
C86 C18 N3 120.0(6) . .
C96 C19 C5 119.7(6) . .
C50 C20 C93 115.9(5) . .
C50 C20 C25 122.4(5) . .
C93 C20 C25 121.6(6) . .
C16 C21 C4 121.0(5) . .
C119 C22 C121 120.7(6) . .
C119 C22 C129 118.4(6) . .
C121 C22 C129 120.8(6) . .
C83 C23 C10 123.4(5) . .
C96 C24 C87 118.0(5) . .
C96 C24 N2 122.1(6) . .
C87 C24 N2 119.8(6) . .
C73 C25 C42 118.4(5) . .
C73 C25 C20 120.6(5) . .
C42 C25 C20 121.0(6) . .
C40 C26 C39 119.3(5) . .
C79 C27 C59 121.0(6) . .
C46 C28 C17 120.4(6) . .
C107 C29 C77 118.2(5) . .
C107 C29 C52 121.1(5) . .
C77 C29 C52 120.7(6) . .
C71 C30 N4 124.0(5) . .
C71 C30 C85 117.1(5) . .
N4 C30 C85 118.9(5) . .
C63 C31 C131 117.8(5) . .
C63 C31 N4 120.3(5) . .
C131 C31 N4 121.9(5) . .
C111 C32 C72 117.6(5) . .
C111 C32 C34 123.3(5) . .
C72 C32 C34 119.0(5) . .
C89 C33 C13 121.1(6) . .
C100 C34 C123 115.7(6) . .
C100 C34 C32 122.0(6) . .
C123 C34 C32 122.3(6) . .
C55 C35 C59 121.2(6) . .
C53 C36 C81 118.7(6) . .
C13 C37 C41 123.1(6) . .
C44 C38 C108 116.3(5) . .
C44 C38 C9 122.0(5) . .
C108 C38 C9 121.7(5) . .
C26 C39 N3 122.2(5) . .
C26 C39 C137 119.8(6) . .
N3 C39 C137 118.0(5) . .
C26 C40 C66 124.5(6) . .
C37 C41 C82 119.7(6) . .
C58 C42 C25 120.7(6) . .
C130 C43 C105 119.1(6) . .
C130 C43 N2 121.1(6) . .
C105 C43 N2 119.8(6) . .
C70 C44 C38 120.9(5) . .
C48 C45 C62 119.5(6) . .
C78 C46 C28 119.1(5) . .
C78 C46 C76 120.1(6) . .
C28 C46 C76 120.8(6) . .
N2 C47 C134 122.4(5) . .
N2 C47 C70 121.8(6) . .
C134 C47 C70 115.7(6) . .
C45 C48 C18 123.2(6) . .
O19 C49 O4 124.5(6) . .
O19 C49 C12 120.2(6) . .
O4 C49 C12 115.2(6) . .
C20 C50 C143 122.6(6) . .
C52 C51 C63 125.1(6) . .
C51 C52 C112 115.1(5) . .
C51 C52 C29 123.3(6) . .
C112 C52 C29 121.6(6) . .
C117 C53 C36 120.0(6) . .
C117 C53 C62 122.4(6) . .
C36 C53 C62 117.6(6) . .
C102 C54 C9 120.8(5) . .
C35 C55 C7 119.5(6) . .
N5 C56 C84 109.4(5) . .
C15 C57 C83 118.9(5) . .
C15 C57 N4 119.9(5) . .
C83 C57 N4 121.1(5) . .
C42 C58 C6 122.3(6) . .
C27 C59 C35 117.0(5) . .
C27 C59 C5 121.1(6) . .
C35 C59 C5 121.8(5) . .
C61 C60 C101 120.2(6) . .
C109 C61 C60 117.8(6) . .
C109 C61 C116 120.7(6) . .
C60 C61 C116 121.3(6) . .
C104 C62 C45 117.7(5) . .
C104 C62 C53 120.9(6) . .
C45 C62 C53 121.4(6) . .
C51 C63 C31 119.2(6) . .
N8 C64 C110 110.6(4) . .
C90 C65 N7 112.3(5) . .
C113 C66 C40 115.0(6) . .
C113 C66 C13 122.0(6) . .
C40 C66 C13 123.0(6) . .
C12 C67 C93 119.7(5) . .
C5 C68 C87 122.1(6) . .
C157 C69 C144 119.2(6) . .
C157 C69 C80 121.1(7) . .
C144 C69 C80 119.5(7) . .
C44 C70 C47 123.8(6) . .
C72 C71 C30 121.6(5) . .
C71 C72 C32 122.0(5) . .
C25 C73 C91 121.2(5) . .
C126 C74 C165 117.1(7) . .
C126 C74 C163 119.7(7) . .
C165 C74 C163 123.2(7) . .
C101 C75 C142 120.9(7) . .
C101 C75 C139 120.2(7) . .
C142 C75 C139 118.8(6) . .
O24 C76 O3 126.3(6) . .
O24 C76 C46 119.1(7) . .
O3 C76 C46 114.5(6) . .
C98 C77 C29 121.0(6) . .
C46 C78 C127 121.3(6) . .
C7 C79 C27 122.0(6) . .
C167 C80 C69 125.0(8) . .
C167 C80 C151 116.3(8) . .
C69 C80 C151 118.6(7) . .
C8 C81 C36 120.5(6) . .
C89 C82 C41 117.3(6) . .
C89 C82 C125 122.7(6) . .
C41 C82 C125 119.7(6) . .
C23 C83 C57 119.1(5) . .
N6 C84 C56 110.7(5) . .
C111 C85 C30 119.8(5) . .
C104 C86 C18 120.9(6) . .
C24 C87 C68 121.9(6) . .
C122 C88 C153 119.1(7) . .
C122 C88 N1 122.7(7) . .
C153 C88 N1 118.2(7) . .
C82 C89 C33 122.0(6) . .
N8 C90 C65 111.2(5) . .
C73 C91 C6 121.1(6) . .
N8 C92 C115 108.5(5) . .
C67 C93 C20 121.8(6) . .
O20 C94 O8 123.8(6) . .
O20 C94 C4 120.4(6) . .
O8 C94 C4 115.5(5) . .
C117 C95 C8 123.4(6) . .
C24 C96 C19 121.6(6) . .
N6 C97 C141 110.7(5) . .
C136 C98 C77 119.4(6) . .
C133 C99 C135 115.2(6) . .
C133 C99 C118 123.3(6) . .
C135 C99 C118 121.6(6) . .
C34 C100 C119 122.3(6) . .
C75 C101 C60 120.5(7) . .
C54 C102 C4 122.9(5) . .
O22 C103 O5 125.4(6) . .
O22 C103 C8 117.2(7) . .
O5 C103 C8 117.4(6) . .
O22 C103 K2 38.8(3) . 1_465
O5 C103 K2 113.5(4) . 1_465
C8 C103 K2 114.1(4) . 1_465
C86 C104 C62 120.8(6) . .
C135 C105 C43 120.1(6) . .
C154 C106 N1 119.4(7) . .
C154 C106 C146 118.1(7) . .
N1 C106 C146 122.5(7) . .
C29 C107 C150 120.3(6) . .
C134 C108 C38 122.5(6) . .
C61 C109 C142 122.0(6) . .
N7 C110 C64 110.9(4) . .
C32 C111 C85 121.9(5) . .
C131 C112 C52 121.9(6) . .
C66 C113 C137 122.7(6) . .
C146 C114 C116 124.0(7) . .
N7 C115 C92 112.0(5) . .
C114 C116 C140 115.1(7) . .
C114 C116 C61 123.6(6) . .
C140 C116 C61 121.3(7) . .
C95 C117 C53 119.6(6) . .
C145 C118 C160 116.6(7) . .
C145 C118 C99 121.2(7) . .
C160 C118 C99 122.3(7) . .
C22 C119 C100 120.2(6) . .
O7 C120 O17 126.6(6) . .
O7 C120 C7 118.6(7) . .
O17 C120 C7 114.8(7) . .
C22 C121 C123 118.8(6) . .
C88 C122 C157 121.9(7) . .
C121 C123 C34 122.2(6) . .
N5 C124 C132 108.3(5) . .
O21 C125 O6 120.9(7) . .
O21 C125 C82 121.1(7) . .
O6 C125 C82 117.9(7) . .
O21 C125 K2 41.8(4) . 1_565
O6 C125 K2 94.7(4) . 1_565
C82 C125 K2 130.8(5) . 1_565
C74 C126 C145 122.9(7) . .
C14 C127 C78 119.8(6) . .
C156 C128 C138 119.0(7) . .
C156 C128 N1 122.0(7) . .
C138 C128 N1 119.0(7) . .
O15 C129 O2 127.4(6) . .
O15 C129 C22 118.6(6) . .
O2 C129 C22 113.9(6) . .
O15 C129 K2 54.3(3) . 1_565
O2 C129 K2 128.7(4) . 1_565
C22 C129 K2 90.7(3) . 1_565
C43 C130 C133 120.1(6) . .
C112 C131 C31 120.9(6) . .
N6 C132 C124 112.7(5) . .
C130 C133 C99 123.0(6) . .
C108 C134 C47 120.6(6) . .
C105 C135 C99 122.3(6) . .
C150 C136 C98 120.9(6) . .
C150 C136 C155 119.9(6) . .
C98 C136 C155 118.8(6) . .
C113 C137 C39 118.6(6) . .
C161 C138 C128 122.0(7) . .
O23 C139 O10 122.4(7) . .
O23 C139 C75 120.8(7) . .
O10 C139 C75 116.7(7) . .
C116 C140 C154 122.8(7) . .
N5 C141 C97 110.7(5) . .
C109 C142 C75 118.5(6) . .
C12 C143 C50 117.7(6) . .
C69 C144 C153 119.3(7) . .
C118 C145 C126 119.7(7) . .
C114 C146 C106 120.7(6) . .
C161 C147 C149 119.3(7) . .
C161 C147 C164 121.8(7) . .
C149 C147 C164 118.8(8) . .
C166 C148 C162 124.5(9) . .
C166 C148 C159 120.2(8) . .
C162 C148 C159 115.3(8) . .
C156 C149 C147 120.2(7) . .
C136 C150 C107 119.7(6) . .
C162 C151 C80 121.0(7) . .
C1 C152 C168 126.0(8) . .
C88 C153 C144 120.3(7) . .
C106 C154 C140 119.3(7) . .
O1 C155 O18 125.5(6) . .
O1 C155 C136 117.0(7) . .
O18 C155 C136 117.5(7) . .
O1 C155 K2 119.6(4) . 1_465
O18 C155 K2 46.9(3) . 1_465
C136 C155 K2 101.2(4) . 1_465
C128 C156 C149 120.0(7) . .
C122 C157 C69 120.3(7) . .
O16 C158 O12 123.4(10) . 1_655
O16 C158 C1 120.8(11) . .
O12 C158 C1 115.3(11) 1_655 .
O11 C159 O13 118.3(10) . .
O11 C159 C148 122.0(9) . .
O13 C159 C148 119.5(8) . .
C118 C160 C165 122.5(8) . .
C147 C161 C138 119.4(7) . .
C151 C162 C148 115.2(8) . .
O14 C163 O9 127.7(7) . .
O14 C163 C74 117.1(7) . .
O9 C163 C74 115.0(7) . .
C168 C164 C3 116.9(8) . .
C168 C164 C147 120.7(8) . .
C3 C164 C147 122.3(8) . .
C74 C165 C160 121.1(8) . .
C148 C166 C167 120.1(9) . .
C80 C167 C166 122.7(9) . .
C164 C168 C152 120.1(8) . .

loop_
_geom_bond_atom_site_label_1
_geom_bond_atom_site_label_2
_geom_bond_distance
_geom_bond_site_symmetry_2
Zn1 O1 1.932(4) 1_645
Zn1 O2 1.937(4) 1_545
Zn1 O3 1.944(4) .
Zn1 N5 2.101(5) .
Zn1 K1 3.6723(15) .
Zn2 O6 1.925(4) 1_545
Zn2 O5 1.936(4) 1_645
Zn2 O4 1.939(4) .
Zn2 N7 2.083(4) .
Zn2 K1 3.9996(15) .
Zn3 O7 1.912(4) 1_655
Zn3 O8 1.922(4) .
Zn3 O9 1.943(4) 1_565
Zn3 N8 2.106(5) .
Zn4 O11 1.901(5) 1_465
Zn4 O12 1.913(5) .
Zn4 O10 1.923(4) .
Zn4 N6 2.097(4) .
K1 O15 2.635(4) 1_545
K1 O24 2.692(5) .
K1 O22 2.711(4) 1_645
K1 O4 2.821(4) .
K1 O1 3.075(4) 1_645
K1 K2 4.146(2) .
K2 O22 2.664(4) 1_645
K2 O21 2.694(5) 1_545
K2 O18 2.777(5) 1_645
K2 O15 2.889(4) 1_545
K2 C129 3.428(6) 1_545
K2 C155 3.481(8) 1_645
K2 C125 3.490(8) 1_545
K2 C103 3.523(7) 1_645
O1 C155 1.236(8) .
O1 Zn1 1.932(4) 1_465
O1 K1 3.075(4) 1_465
O2 C129 1.245(6) .
O2 Zn1 1.937(4) 1_565
O3 C76 1.253(7) .
O4 C49 1.303(7) .
O5 C103 1.256(7) .
O5 Zn2 1.936(4) 1_465
O6 C125 1.264(7) .
O6 Zn2 1.925(4) 1_565
O7 C120 1.210(8) .
O7 Zn3 1.912(4) 1_455
O8 C94 1.286(6) .
O9 C163 1.225(7) .
O9 Zn3 1.943(4) 1_545
O10 C139 1.281(7) .
O11 C159 1.128(8) .
O11 Zn4 1.901(5) 1_645
O12 C158 1.235(11) 1_455
O13 C159 1.280(8) .
O14 C163 1.198(7) .
O15 C129 1.231(6) .
O15 K1 2.635(4) 1_565
O15 K2 2.889(4) 1_565
O16 C158 1.207(11) .
O17 C120 1.267(8) .
O18 C155 1.259(7) .
O18 K2 2.777(5) 1_465
O19 C49 1.195(7) .
O20 C94 1.234(6) .
O21 C125 1.242(7) .
O21 K2 2.694(5) 1_565
O22 C103 1.254(6) .
O22 K2 2.664(4) 1_465
O22 K1 2.711(4) 1_465
O23 C139 1.259(8) .
O24 C76 1.219(7) .
N1 C106 1.385(8) .
N1 C88 1.414(8) .
N1 C128 1.469(8) .
N2 C47 1.381(7) .
N2 C24 1.422(7) .
N2 C43 1.454(7) .
N3 C6 1.406(6) .
N3 C39 1.414(7) .
N3 C18 1.427(7) .
N4 C30 1.395(6) .
N4 C31 1.403(6) .
N4 C57 1.424(6) .
N5 C56 1.452(6) .
N5 C141 1.461(7) .
N5 C124 1.495(7) .
N6 C84 1.444(7) .
N6 C97 1.497(7) .
N6 C132 1.503(7) .
N7 C115 1.476(7) .
N7 C110 1.495(6) .
N7 C65 1.503(6) .
N8 C64 1.465(6) .
N8 C90 1.467(6) .
N8 C92 1.507(6) .
C1 C152 1.273(10) .
C1 C2 1.366(10) .
C1 C158 1.511(11) .
C2 C3 1.418(11) .
C3 C164 1.423(10) .
C4 C102 1.399(7) .
C4 C21 1.400(7) .
C4 C94 1.465(8) .
C5 C68 1.335(7) .
C5 C19 1.431(7) .
C5 C59 1.477(7) .
C6 C91 1.391(7) .
C6 C58 1.407(7) .
C7 C79 1.358(8) .
C7 C55 1.404(7) .
C7 C120 1.544(8) .
C8 C95 1.376(8) .
C8 C81 1.386(8) .
C8 C103 1.506(8) .
C9 C54 1.385(7) .
C9 C16 1.404(7) .
C9 C38 1.465(7) .
C10 C23 1.381(7) .
C10 C11 1.402(7) .
C10 C14 1.482(7) .
C11 C15 1.368(7) .
C12 C143 1.339(8) .
C12 C67 1.363(8) .
C12 C49 1.557(8) .
C13 C37 1.364(7) .
C13 C33 1.398(8) .
C13 C66 1.426(7) .
C14 C17 1.366(7) .
C14 C127 1.393(7) .
C15 C57 1.384(7) .
C16 C21 1.396(7) .
C17 C28 1.438(7) .
C18 C48 1.363(7) .
C18 C86 1.393(7) .
C19 C96 1.395(7) .
C20 C50 1.367(8) .
C20 C93 1.411(7) .
C20 C25 1.475(7) .
C22 C119 1.342(8) .
C22 C121 1.377(8) .
C22 C129 1.540(8) .
C23 C83 1.373(7) .
C24 C96 1.341(8) .
C24 C87 1.361(8) .
C25 C73 1.378(8) .
C25 C42 1.380(7) .
C26 C40 1.354(7) .
C26 C39 1.377(7) .
C27 C79 1.377(7) .
C27 C59 1.389(7) .
C28 C46 1.370(8) .
C29 C107 1.380(7) .
C29 C77 1.408(8) .
C29 C52 1.466(7) .
C30 C71 1.389(7) .
C30 C85 1.453(7) .
C31 C63 1.383(7) .
C31 C131 1.384(7) .
C32 C111 1.379(7) .
C32 C72 1.414(7) .
C32 C34 1.443(8) .
C33 C89 1.397(8) .
C34 C100 1.371(8) .
C34 C123 1.413(8) .
C35 C55 1.393(7) .
C35 C59 1.414(7) .
C36 C53 1.405(8) .
C36 C81 1.424(7) .
C37 C41 1.395(8) .
C38 C44 1.393(7) .
C38 C108 1.400(8) .
C39 C137 1.414(8) .
C40 C66 1.414(7) .
C41 C82 1.414(8) .
C42 C58 1.362(7) .
C43 C130 1.353(8) .
C43 C105 1.383(8) .
C44 C70 1.339(7) .
C45 C48 1.349(7) .
C45 C62 1.415(7) .
C46 C78 1.368(8) .
C46 C76 1.500(8) .
C47 C134 1.391(8) .
C47 C70 1.406(8) .
C50 C143 1.426(8) .
C51 C52 1.324(7) .
C51 C63 1.383(7) .
C52 C112 1.422(8) .
C53 C117 1.373(7) .
C53 C62 1.498(7) .
C54 C102 1.379(7) .
C56 C84 1.579(8) .
C57 C83 1.390(7) .
C60 C61 1.377(8) .
C60 C101 1.425(9) .
C61 C109 1.352(8) .
C61 C116 1.453(9) .
C62 C104 1.400(8) .
C64 C110 1.552(7) .
C65 C90 1.497(8) .
C66 C113 1.385(8) .
C67 C93 1.365(7) .
C68 C87 1.382(7) .
C69 C157 1.405(9) .
C69 C144 1.408(9) .
C69 C80 1.463(9) .
C71 C72 1.377(7) .
C73 C91 1.387(7) .
C74 C126 1.335(8) .
C74 C165 1.345(9) .
C74 C163 1.544(8) .
C75 C101 1.284(8) .
C75 C142 1.404(8) .
C75 C139 1.510(9) .
C77 C98 1.396(8) .
C78 C127 1.410(7) .
C80 C167 1.267(10) .
C80 C151 1.499(10) .
C82 C89 1.367(8) .
C82 C125 1.436(9) .
C85 C111 1.402(8) .
C86 C104 1.361(7) .
C88 C122 1.369(9) .
C88 C153 1.409(9) .
C92 C115 1.572(8) .
C95 C117 1.366(8) .
C97 C141 1.526(8) .
C98 C136 1.384(8) .
C99 C133 1.384(8) .
C99 C135 1.397(8) .
C99 C118 1.439(8) .
C100 C119 1.417(8) .
C103 K2 3.523(7) 1_465
C105 C135 1.366(8) .
C106 C154 1.379(9) .
C106 C146 1.392(9) .
C107 C150 1.427(8) .
C108 C134 1.377(8) .
C109 C142 1.381(8) .
C112 C131 1.359(8) .
C113 C137 1.402(8) .
C114 C146 1.344(8) .
C114 C116 1.377(8) .
C116 C140 1.383(9) .
C118 C145 1.356(8) .
C118 C160 1.365(9) .
C121 C123 1.408(8) .
C122 C157 1.397(8) .
C124 C132 1.521(8) .
C125 K2 3.490(8) 1_565
C126 C145 1.425(8) .
C128 C156 1.342(9) .
C128 C138 1.376(9) .
C129 K2 3.428(6) 1_565
C130 C133 1.374(8) .
C136 C150 1.365(8) .
C136 C155 1.551(9) .
C138 C161 1.366(9) .
C140 C154 1.402(9) .
C144 C153 1.432(9) .
C147 C161 1.317(9) .
C147 C149 1.422(9) .
C147 C164 1.511(10) .
C148 C166 1.208(10) .
C148 C162 1.452(10) .
C148 C159 1.522(11) .
C149 C156 1.353(9) .
C151 C162 1.424(10) .
C152 C168 1.374(10) .
C155 K2 3.481(8) 1_465
C158 O12 1.235(11) 1_655
C160 C165 1.395(9) .
C164 C168 1.343(9) .
C166 C167 1.523(12) .

loop_
_platon_squeeze_void_nr
_platon_squeeze_void_average_x
_platon_squeeze_void_average_y
_platon_squeeze_void_average_z
_platon_squeeze_void_volume
_platon_squeeze_void_count_electrons
1 -0.019 0.017 -0.003 8308.6 1184.9
